data_7224551
loop_
_publ_author_name
'Huang, Tao'
'Wang, Yu-Ling'
'Yin, Qi'
'Karadeniz, Bahar'
'Li, Hong-Fang'
'L\"u, Jian'
'Cao, Rong'

_publ_section_title
;
 Cobalt coordination polymers regulated by in situ ligand transformation
;
_journal_issue 15
_journal_name_full CrystEngComm
_journal_page_first 2742
_journal_paper_doi 10.1039/C6CE00104A
_journal_volume 18
_journal_year 2016
_chemical_formula_moiety 'C48 H28 Co N10 O6, 2(H2 O)'
_chemical_formula_sum 'C48 H32 Co N10 O8'
_chemical_formula_weight 935.76
_chemical_name_systematic
;
 ?
;
_space_group_crystal_system monoclinic
_space_group_IT_number 14
_space_group_name_Hall '-P 2ybc'
_space_group_name_H-M_alt 'P 1 21/c 1'
_symmetry_space_group_name_Hall '-P 2ybc'
_symmetry_space_group_name_H-M 'P 1 21/c 1'
_atom_sites_solution_hydrogens mixed
_audit_creation_date 2015-11-23
_audit_creation_method
;
Olex2 1.2
(compiled 2015.09.30 svn.r3233 for OlexSys, GUI svn.r5103)
;
_audit_update_record
;
2015-12-02 deposited with the CCDC.
2016-03-07 downloaded from the CCDC.
;
_cell_angle_alpha 90
_cell_angle_beta 103.876(3)
_cell_angle_gamma 90
_cell_formula_units_Z 2
_cell_length_a 11.6287(3)
_cell_length_b 8.0502(2)
_cell_length_c 23.5159(6)
_cell_measurement_reflns_used 4401
_cell_measurement_temperature 185.00(10)
_cell_measurement_theta_max 73.0210
_cell_measurement_theta_min 3.8460
_cell_volume 2137.16(10)
_computing_cell_refinement
;
CrysAlisPro, Agilent Technologies,
Version 1.171.37.35 (release 13-08-2014 CrysAlis171 .NET)
(compiled Aug 13 2014,18:06:01)
;
_computing_data_collection
;
CrysAlisPro, Agilent Technologies,
Version 1.171.37.35 (release 13-08-2014 CrysAlis171 .NET)
(compiled Aug 13 2014,18:06:01)
;
_computing_data_reduction
;
CrysAlisPro, Agilent Technologies,
Version 1.171.37.35 (release 13-08-2014 CrysAlis171 .NET)
(compiled Aug 13 2014,18:06:01)
;
_computing_molecular_graphics 'Olex2 (Dolomanov et al., 2009)'
_computing_publication_material 'Olex2 (Dolomanov et al., 2009)'
_computing_structure_refinement 'ShelXL (Sheldrick, 2015)'
_computing_structure_solution 'ShelXS (Sheldrick, 2008)'
_diffrn_ambient_environment N~2~
_diffrn_ambient_temperature 185.00(10)
_diffrn_detector 'CCD plate'
_diffrn_detector_area_resol_mean 10.5594
_diffrn_detector_type Atlas
_diffrn_measured_fraction_theta_full 0.999
_diffrn_measured_fraction_theta_max 0.975
_diffrn_measurement_details
;
  1 omega  -50.00   36.00   1.0000    1.0000
omega____ theta____ kappa____ phi______ frames
    -      -40.1492   38.0000   90.0000 86

  2 omega -116.00  -14.00   1.0000    1.0000
omega____ theta____ kappa____ phi______ frames
    -      -40.1492  -38.0000  -60.0000 102

  3 omega  -68.00   32.00   1.0000    1.0000
omega____ theta____ kappa____ phi______ frames
    -      -40.1492   77.0000  150.0000 100

  4 omega   97.00  178.00   1.0000    1.0000
omega____ theta____ kappa____ phi______ frames
    -      106.2872   45.0000  -30.0000 81

  5 omega   32.00   94.00   1.0000    1.0000
omega____ theta____ kappa____ phi______ frames
    -      106.2872  -45.0000 -120.0000 62

  6 omega   80.00  175.00   1.0000    1.0000
omega____ theta____ kappa____ phi______ frames
    -      106.2872   45.0000 -120.0000 95

  7 omega   54.00   96.00   1.0000    1.0000
omega____ theta____ kappa____ phi______ frames
    -      106.2872  -77.0000   60.0000 42

  8 omega   67.00   95.00   1.0000    1.0000
omega____ theta____ kappa____ phi______ frames
    -      106.2872  -45.0000  -90.0000 28

  9 omega  112.00  138.00   1.0000    1.0000
omega____ theta____ kappa____ phi______ frames
    -      106.2872  -77.0000   60.0000 26

 10 omega   37.00   86.00   1.0000    1.0000
omega____ theta____ kappa____ phi______ frames
    -      106.2872  -30.0000   60.0000 49

 11 omega   35.00   74.00   1.0000    1.0000
omega____ theta____ kappa____ phi______ frames
    -      106.2872  -45.0000  -30.0000 39
;
_diffrn_measurement_device 'four-circle diffractometer'
_diffrn_measurement_device_type 'SuperNova, Dual, Cu at zero, Atlas'
_diffrn_measurement_method '\w scans'
_diffrn_orient_matrix_UB_11 0.0994039000
_diffrn_orient_matrix_UB_12 0.0862891000
_diffrn_orient_matrix_UB_13 0.0455606000
_diffrn_orient_matrix_UB_21 0.0924978000
_diffrn_orient_matrix_UB_22 -0.0702278000
_diffrn_orient_matrix_UB_23 -0.0307847000
_diffrn_orient_matrix_UB_31 -0.0133959000
_diffrn_orient_matrix_UB_32 0.1557885000
_diffrn_orient_matrix_UB_33 -0.0390856000
_diffrn_radiation_monochromator mirror
_diffrn_radiation_probe x-ray
_diffrn_radiation_type CuK\a
_diffrn_radiation_wavelength 1.54184
_diffrn_reflns_av_R_equivalents 0.0286
_diffrn_reflns_av_unetI/netI 0.0393
_diffrn_reflns_Laue_measured_fraction_full 0.999
_diffrn_reflns_Laue_measured_fraction_max 0.975
_diffrn_reflns_limit_h_max 14
_diffrn_reflns_limit_h_min -12
_diffrn_reflns_limit_k_max 9
_diffrn_reflns_limit_k_min -9
_diffrn_reflns_limit_l_max 17
_diffrn_reflns_limit_l_min -28
_diffrn_reflns_number 8273
_diffrn_reflns_point_group_measured_fraction_full 0.999
_diffrn_reflns_point_group_measured_fraction_max 0.975
_diffrn_reflns_theta_full 67.684
_diffrn_reflns_theta_max 73.374
_diffrn_reflns_theta_min 3.873
_diffrn_source 'sealed X-ray tube'
_diffrn_source_type 'SuperNova (Cu) X-ray Source'
_exptl_absorpt_coefficient_mu 3.734
_exptl_absorpt_correction_T_max 1.00000
_exptl_absorpt_correction_T_min 0.48601
_exptl_absorpt_correction_type multi-scan
_exptl_absorpt_process_details
;
CrysAlisPro, Agilent Technologies,
Version 1.171.37.35 (release 13-08-2014 CrysAlis171 .NET)
(compiled Aug 13 2014,18:06:01)
Empirical absorption correction using spherical harmonics,
 implemented in SCALE3 ABSPACK scaling algorithm.
;
_exptl_crystal_density_diffrn 1.454
_exptl_crystal_F_000 962
_exptl_crystal_size_max 0.3
_exptl_crystal_size_mid 0.2
_exptl_crystal_size_min 0.1
_refine_diff_density_max 0.308
_refine_diff_density_min -0.851
_refine_diff_density_rms 0.083
_refine_ls_extinction_method none
_refine_ls_goodness_of_fit_ref 1.037
_refine_ls_hydrogen_treatment constr
_refine_ls_matrix_type full
_refine_ls_number_parameters 308
_refine_ls_number_reflns 4180
_refine_ls_number_restraints 0
_refine_ls_restrained_S_all 1.037
_refine_ls_R_factor_all 0.0496
_refine_ls_R_factor_gt 0.0442
_refine_ls_shift/su_max 0.000
_refine_ls_shift/su_mean 0.000
_refine_ls_structure_factor_coef Fsqd
_refine_ls_weighting_details 'w=1/[\s^2^(Fo^2^)+(0.0760P)^2^+0.3080P] where P=(Fo^2^+2Fc^2^)/3'
_refine_ls_weighting_scheme calc
_refine_ls_wR_factor_gt 0.1167
_refine_ls_wR_factor_ref 0.1215
_reflns_Friedel_coverage 0.000
_reflns_number_gt 3766
_reflns_number_total 4180
_reflns_threshold_expression 'I > 2\s(I)'
_cod_data_source_file c6ce00104a2.cif
_cod_data_source_block 2
_cod_depositor_comments 'Adding full bibliography for 7224550--7224552.cif.'
_cod_database_code 7224551
_shelxl_version_number 2013-4
_chemical_oxdiff_formula 'C H N O Co'
_shelx_space_group_comment
;
The symmetry employed for this shelxl refinement is uniquely defined
by the following loop, which should always be used as a source of
symmetry information in preference to the above space-group names.
They are only intended as comments.
;
_reflns_odcompleteness_completeness 99.98
_reflns_odcompleteness_iscentric 1
_reflns_odcompleteness_theta 66.97
_olex2_refinement_description
;
1. Fixed Uiso
 At 1.2 times of:
  All C(H) groups
 At 1.5 times of:
  All O(H,H) groups
2.a Free rotating group:
 O0AA(H0AA,H0AB)
2.b Rotating group:
 O3(H3A,H3B)
2.c Aromatic/amide H refined with riding coordinates:
 C16(H16), C19(H19), C20(H20), C21(H21), C22(H22), C23(H23), C24(H24),
 C27(H27), C30(H30), C31(H31), C32(H32), C33(H33)
;
_olex2_submission_special_instructions 'No special instructions were received'

loop_
_space_group_symop_operation_xyz
'x, y, z'
'-x, y+1/2, -z+1/2'
'-x, -y, -z'
'x, -y-1/2, z-1/2'

loop_
_atom_site_label
_atom_site_type_symbol
_atom_site_fract_x
_atom_site_fract_y
_atom_site_fract_z
_atom_site_U_iso_or_equiv
_atom_site_adp_type
_atom_site_occupancy
_atom_site_site_symmetry_order
_atom_site_calc_flag
_atom_site_refinement_flags_posn
_atom_site_refinement_flags_adp
_atom_site_refinement_flags_occupancy
Co1 Co 0.0000 0.0000 0.0000 0.01858(14) Uani 1 2 d S T P
N2 N 0.25582(15) -0.6480(2) 0.17170(7) 0.0228(4) Uani 1 1 d . . .
O3 O 0.07837(13) 0.19876(19) 0.05401(6) 0.0274(3) Uani 1 1 d . . .
H3A H 0.0251 0.2793 0.0554 0.041 Uiso 1 1 d GR . .
H3B H 0.1374 0.2453 0.0407 0.041 Uiso 1 1 d GR . .
N4 N 0.13993(15) -0.1571(2) 0.04832(7) 0.0235(4) Uani 1 1 d . . .
C6 C 0.44157(17) -0.8298(3) 0.14527(8) 0.0198(4) Uani 1 1 d . . .
O7 O 0.77916(16) -1.2563(2) 0.01832(9) 0.0466(5) Uani 1 1 d . . .
C8 C 0.37710(17) -0.8923(3) 0.18342(8) 0.0207(4) Uani 1 1 d . . .
C9 C 0.26470(17) -0.4300(3) 0.10490(9) 0.0209(4) Uani 1 1 d . . .
C10 C 0.21776(19) -0.8490(3) 0.23917(9) 0.0263(5) Uani 1 1 d . . .
C11 C 0.28702(17) -0.7949(3) 0.19695(8) 0.0217(4) Uani 1 1 d . . .
C12 C 0.53809(18) -0.9247(3) 0.12822(9) 0.0215(4) Uani 1 1 d . . .
C13 C 0.41114(17) -0.6717(3) 0.12146(8) 0.0201(4) Uani 1 1 d . . .
C14 C 0.71210(18) -1.0703(3) 0.08203(9) 0.0243(4) Uani 1 1 d . . .
C15 C 0.31474(17) -0.5866(2) 0.13386(8) 0.0200(4) Uani 1 1 d . . .
C16 C 0.20193(18) -0.2561(3) 0.02098(9) 0.0228(4) Uani 1 1 d . . .
H16 H 0.2023 -0.2314 -0.0185 0.027 Uiso 1 1 calc R . .
C17 C 0.80347(19) -1.1324(3) 0.05066(10) 0.0256(4) Uani 1 1 d . . .
C18 C 0.40746(18) -1.0533(3) 0.20967(9) 0.0265(4) Uani 1 1 d . . .
C19 C 0.14482(19) -0.1888(3) 0.10493(9) 0.0274(4) Uani 1 1 d . . .
H19 H 0.1049 -0.1157 0.1255 0.033 Uiso 1 1 calc R . .
C20 C 0.26591(17) -0.3932(3) 0.04737(9) 0.0214(4) Uani 1 1 d . . .
H20 H 0.3093 -0.4600 0.0265 0.026 Uiso 1 1 calc R . .
C21 C 0.2018(2) -0.9398(4) 0.33357(10) 0.0382(6) Uani 1 1 d . . .
H21 H 0.2398 -0.9711 0.3725 0.046 Uiso 1 1 calc R . .
C22 C 0.5969(2) -1.1272(3) 0.06537(11) 0.0323(5) Uani 1 1 d . . .
H22 H 0.5773 -1.2160 0.0382 0.039 Uiso 1 1 calc R . .
C23 C 0.20488(19) -0.3221(3) 0.13449(9) 0.0261(4) Uani 1 1 d . . .
H23 H 0.2057 -0.3407 0.1745 0.031 Uiso 1 1 calc R . .
C24 C 0.74170(19) -0.9466(3) 0.12388(10) 0.0309(5) Uani 1 1 d . . .
H24 H 0.8217 -0.9111 0.1365 0.037 Uiso 1 1 calc R . .
N25 N 0.43238(19) -1.1807(3) 0.22967(9) 0.0399(5) Uani 1 1 d . . .
N26 N 0.0845(2) -0.9392(3) 0.31815(10) 0.0460(6) Uani 1 1 d . . .
C27 C 0.65523(19) -0.8740(3) 0.14748(9) 0.0295(5) Uani 1 1 d . . .
H27 H 0.6760 -0.7903 0.1766 0.035 Uiso 1 1 calc R . .
C28 C 0.48476(19) -0.6009(3) 0.08673(9) 0.0264(4) Uani 1 1 d . . .
N29 N 0.5509(2) -0.5488(3) 0.06202(10) 0.0437(5) Uani 1 1 d . . .
C30 C 0.50955(19) -1.0542(3) 0.08851(11) 0.0307(5) Uani 1 1 d . . .
H30 H 0.4303 -1.0932 0.0770 0.037 Uiso 1 1 calc R . .
C31 C 0.2724(2) -0.8966(3) 0.29546(10) 0.0331(5) Uani 1 1 d . . .
H31 H 0.3564 -0.9000 0.3081 0.040 Uiso 1 1 calc R . .
C32 C 0.0332(2) -0.8928(5) 0.26377(12) 0.0567(9) Uani 1 1 d . . .
H32 H -0.0509 -0.8917 0.2523 0.068 Uiso 1 1 calc R . .
C33 C 0.0949(2) -0.8458(4) 0.22276(11) 0.0447(7) Uani 1 1 d . . .
H33 H 0.0542 -0.8124 0.1845 0.054 Uiso 1 1 calc R . .
O0AA O -0.03941(18) 0.4780(2) 0.07249(8) 0.0412(4) Uani 1 1 d . . .
H0AA H -0.0967 0.5356 0.0508 0.062 Uiso 1 1 d G . .
H0AB H -0.0322 0.5037 0.1091 0.062 Uiso 1 1 d G . .
O1 O 0.89769(13) -1.0485(2) 0.05879(6) 0.0264(3) Uani 1 1 d . . .

loop_
_atom_site_aniso_label
_atom_site_aniso_U_11
_atom_site_aniso_U_22
_atom_site_aniso_U_33
_atom_site_aniso_U_23
_atom_site_aniso_U_13
_atom_site_aniso_U_12
Co1 0.0156(2) 0.0158(2) 0.0248(2) -0.00036(17) 0.00572(17) 0.00339(16)
N2 0.0189(8) 0.0255(9) 0.0245(8) 0.0024(7) 0.0061(6) 0.0035(7)
O3 0.0251(8) 0.0234(8) 0.0349(8) -0.0068(6) 0.0095(6) 0.0009(6)
N4 0.0216(8) 0.0186(9) 0.0298(9) -0.0002(7) 0.0050(7) 0.0041(7)
C6 0.0160(9) 0.0222(10) 0.0204(9) -0.0006(7) 0.0028(7) 0.0007(7)
O7 0.0436(10) 0.0302(9) 0.0788(13) -0.0231(9) 0.0402(10) -0.0114(8)
C8 0.0178(9) 0.0215(10) 0.0218(9) 0.0027(8) 0.0028(7) 0.0016(7)
C9 0.0159(9) 0.0187(10) 0.0271(10) -0.0007(8) 0.0029(7) 0.0027(7)
C10 0.0242(11) 0.0292(11) 0.0281(10) 0.0036(9) 0.0111(8) 0.0026(8)
C11 0.0165(9) 0.0278(11) 0.0203(9) 0.0026(8) 0.0037(7) 0.0014(8)
C12 0.0195(9) 0.0199(10) 0.0267(10) 0.0023(8) 0.0088(8) 0.0035(8)
C13 0.0173(9) 0.0215(10) 0.0219(9) 0.0009(7) 0.0057(7) 0.0004(7)
C14 0.0231(10) 0.0202(10) 0.0327(10) 0.0024(8) 0.0129(8) 0.0047(8)
C15 0.0181(9) 0.0202(10) 0.0210(9) 0.0014(7) 0.0035(7) 0.0021(7)
C16 0.0211(10) 0.0209(10) 0.0260(10) 0.0013(8) 0.0047(8) 0.0028(8)
C17 0.0226(10) 0.0191(10) 0.0384(11) 0.0017(8) 0.0140(9) 0.0042(8)
C18 0.0201(10) 0.0313(12) 0.0278(10) 0.0057(9) 0.0047(8) 0.0032(9)
C19 0.0263(11) 0.0262(11) 0.0296(10) -0.0034(9) 0.0061(8) 0.0073(9)
C20 0.0189(9) 0.0191(10) 0.0258(10) -0.0016(8) 0.0046(8) 0.0026(7)
C21 0.0383(13) 0.0487(15) 0.0306(11) 0.0102(11) 0.0141(10) 0.0019(12)
C22 0.0296(12) 0.0211(11) 0.0501(13) -0.0104(10) 0.0171(10) -0.0042(9)
C23 0.0251(10) 0.0283(11) 0.0245(9) -0.0013(8) 0.0052(8) 0.0048(9)
C24 0.0177(10) 0.0379(13) 0.0367(12) -0.0064(10) 0.0057(9) 0.0027(9)
N25 0.0398(12) 0.0348(12) 0.0430(11) 0.0144(9) 0.0059(9) 0.0082(9)
N26 0.0370(12) 0.0640(16) 0.0420(12) 0.0117(11) 0.0196(10) -0.0022(11)
C27 0.0205(10) 0.0367(13) 0.0306(10) -0.0118(9) 0.0049(8) 0.0031(9)
C28 0.0226(10) 0.0263(11) 0.0315(10) 0.0051(9) 0.0090(9) 0.0031(8)
N29 0.0337(11) 0.0497(13) 0.0505(13) 0.0137(11) 0.0159(10) 0.0013(11)
C30 0.0206(10) 0.0275(12) 0.0463(13) -0.0105(10) 0.0128(9) -0.0060(9)
C31 0.0248(11) 0.0443(14) 0.0325(11) 0.0054(10) 0.0117(9) 0.0019(10)
C32 0.0246(13) 0.102(3) 0.0480(15) 0.0194(16) 0.0170(11) 0.0016(14)
C33 0.0261(12) 0.073(2) 0.0376(12) 0.0168(13) 0.0124(10) 0.0046(12)
O0AA 0.0425(11) 0.0410(10) 0.0397(9) -0.0162(8) 0.0092(8) 0.0112(8)
O1 0.0195(7) 0.0319(8) 0.0298(7) 0.0002(6) 0.0098(6) 0.0027(6)

loop_
_atom_type_symbol
_atom_type_description
_atom_type_scat_dispersion_real
_atom_type_scat_dispersion_imag
_atom_type_scat_source
C C 0.0181 0.0091 'International Tables Vol C Tables 4.2.6.8 and 6.1.1.4'
H H 0.0000 0.0000 'International Tables Vol C Tables 4.2.6.8 and 6.1.1.4'
N N 0.0311 0.0180 'International Tables Vol C Tables 4.2.6.8 and 6.1.1.4'
O O 0.0492 0.0322 'International Tables Vol C Tables 4.2.6.8 and 6.1.1.4'
Co Co -2.3653 3.6143 'International Tables Vol C Tables 4.2.6.8 and 6.1.1.4'

loop_
_geom_angle_atom_site_label_1
_geom_angle_atom_site_label_2
_geom_angle_atom_site_label_3
_geom_angle
_geom_angle_site_symmetry_1
_geom_angle_site_symmetry_3
O3 Co1 O3 180.0 3 .
O3 Co1 N4 91.99(6) . 3
O3 Co1 N4 88.01(6) . .
O3 Co1 N4 91.99(6) 3 .
O3 Co1 N4 88.01(6) 3 3
N4 Co1 N4 180.0 3 .
O1 Co1 O3 91.41(6) 3_645 .
O1 Co1 O3 88.59(6) 1_465 .
O1 Co1 O3 91.41(6) 1_465 3
O1 Co1 O3 88.59(6) 3_645 3
O1 Co1 N4 91.11(6) 1_465 .
O1 Co1 N4 88.89(6) 1_465 3
O1 Co1 N4 91.11(6) 3_645 3
O1 Co1 N4 88.89(6) 3_645 .
O1 Co1 O1 180.00(11) 3_645 1_465
C11 N2 C15 119.61(17) . .
C16 N4 Co1 121.43(13) . .
C16 N4 C19 117.62(18) . .
C19 N4 Co1 118.74(14) . .
C8 C6 C12 122.98(18) . .
C8 C6 C13 117.50(18) . .
C13 C6 C12 119.51(17) . .
C6 C8 C11 119.32(18) . .
C6 C8 C18 119.04(18) . .
C11 C8 C18 121.60(18) . .
C20 C9 C15 122.27(18) . .
C20 C9 C23 118.38(19) . .
C23 C9 C15 119.11(18) . .
C31 C10 C11 121.62(19) . .
C31 C10 C33 118.6(2) . .
C33 C10 C11 119.69(19) . .
N2 C11 C8 122.15(18) . .
N2 C11 C10 115.11(18) . .
C8 C11 C10 122.73(19) . .
C27 C12 C6 120.30(18) . .
C30 C12 C6 119.54(18) . .
C30 C12 C27 119.87(19) . .
C6 C13 C15 119.86(18) . .
C6 C13 C28 117.38(18) . .
C15 C13 C28 122.71(18) . .
C22 C14 C17 119.9(2) . .
C22 C14 C24 119.9(2) . .
C24 C14 C17 119.95(19) . .
N2 C15 C9 114.27(17) . .
N2 C15 C13 121.30(18) . .
C13 C15 C9 124.34(18) . .
N4 C16 C20 123.38(19) . .
O7 C17 C14 118.58(19) . .
O7 C17 O1 125.7(2) . .
O1 C17 C14 115.73(19) . .
N25 C18 C8 178.9(3) . .
N4 C19 C23 123.0(2) . .
C9 C20 C16 118.32(19) . .
N26 C21 C31 123.3(2) . .
C14 C22 C30 119.9(2) . .
C19 C23 C9 119.10(19) . .
C14 C24 C27 120.4(2) . .
C21 N26 C32 117.4(2) . .
C24 C27 C12 119.6(2) . .
N29 C28 C13 174.9(2) . .
C12 C30 C22 120.1(2) . .
C10 C31 C21 118.6(2) . .
N26 C32 C33 124.0(2) . .
C32 C33 C10 118.2(2) . .
C17 O1 Co1 128.18(14) . 1_645

loop_
_geom_bond_atom_site_label_1
_geom_bond_atom_site_label_2
_geom_bond_distance
_geom_bond_site_symmetry_2
Co1 O3 2.1093(14) 3
Co1 O3 2.1093(14) .
Co1 N4 2.1569(17) 3
Co1 N4 2.1569(17) .
Co1 O1 2.0661(15) 1_465
Co1 O1 2.0661(15) 3_645
N2 C11 1.334(3) .
N2 C15 1.341(3) .
N4 C16 1.338(3) .
N4 C19 1.343(3) .
C6 C8 1.394(3) .
C6 C12 1.490(3) .
C6 C13 1.402(3) .
O7 C17 1.245(3) .
C8 C11 1.405(3) .
C8 C18 1.442(3) .
C9 C15 1.484(3) .
C9 C20 1.388(3) .
C9 C23 1.398(3) .
C10 C11 1.486(3) .
C10 C31 1.378(3) .
C10 C33 1.388(3) .
C12 C27 1.390(3) .
C12 C30 1.386(3) .
C13 C15 1.402(3) .
C13 C28 1.435(3) .
C14 C17 1.516(3) .
C14 C22 1.380(3) .
C14 C24 1.384(3) .
C16 C20 1.392(3) .
C17 O1 1.262(3) .
C18 N25 1.137(3) .
C19 C23 1.375(3) .
C21 N26 1.324(3) .
C21 C31 1.397(3) .
C22 C30 1.392(3) .
C24 C27 1.389(3) .
N26 C32 1.328(4) .
C28 N29 1.148(3) .
C32 C33 1.386(3) .
O1 Co1 2.0660(15) 1_645
